data_7056680
loop_
_publ_author_name
'Vereshchagin, Anatoliy A.'
'Sizov, Vladimir'
'Vlasov, Petr'
'Alekseeva, Elena V.'
'Konev, Alexander S.'
'Levin, Oleg V.'

_publ_section_title
;
 Water-stable [Ni(salen)]-type electrode material based on
 phenylazosubstituted salicylic aldehyde imine ligand
;
_journal_name_full 'New J. Chem.'
_journal_paper_doi 10.1039/C7NJ03526H
_journal_year 2017
_chemical_formula_moiety 'C28 H22 N6 Ni O2, C2 H6 O S, 0.8(H2 O1)'
_chemical_formula_sum 'C30 H29 N6 Ni O3.75 S'
_chemical_formula_weight 624.36
_space_group_crystal_system monoclinic
_space_group_IT_number 14
_space_group_name_Hall '-P 2ybc'
_space_group_name_H-M_alt 'P 1 21/c 1'
_symmetry_space_group_name_Hall '-P 2ybc'
_symmetry_space_group_name_H-M 'P 1 21/c 1'
_atom_sites_solution_hydrogens mixed
_audit_creation_date 2015-10-12
_audit_creation_method
;
Olex2 1.2
(compiled 2015.09.30 svn.r3233 for OlexSys, GUI svn.r5103)
;
_audit_update_record
;
2017-04-12 deposited with the CCDC.
2017-10-10 downloaded from the CCDC.
;
_cell_angle_alpha 90
_cell_angle_beta 116.105(6)
_cell_angle_gamma 90
_cell_formula_units_Z 4
_cell_length_a 9.5639(5)
_cell_length_b 29.9290(12)
_cell_length_c 10.7888(5)
_cell_measurement_reflns_used 4934
_cell_measurement_temperature 100.01(10)
_cell_measurement_theta_max 74.7620
_cell_measurement_theta_min 4.7890
_cell_volume 2773.1(3)
_computing_cell_refinement
;
CrysAlisPro, Agilent Technologies,
Version 1.171.37.35 (release 13-08-2014 CrysAlis171 .NET)
(compiled Aug 13 2014,18:06:01)
;
_computing_data_collection
;
CrysAlisPro, Agilent Technologies,
Version 1.171.37.35 (release 13-08-2014 CrysAlis171 .NET)
(compiled Aug 13 2014,18:06:01)
;
_computing_data_reduction
;
CrysAlisPro, Agilent Technologies,
Version 1.171.37.35 (release 13-08-2014 CrysAlis171 .NET)
(compiled Aug 13 2014,18:06:01)
;
_computing_molecular_graphics 'Olex2 (Dolomanov et al., 2009)'
_computing_publication_material 'Olex2 (Dolomanov et al., 2009)'
_computing_structure_refinement 'ShelXL (Sheldrick, 2015)'
_computing_structure_solution 'ShelXS (Sheldrick, 2008)'
_diffrn_ambient_environment N~2~
_diffrn_ambient_temperature 100.01(10)
_diffrn_detector 'CCD plate'
_diffrn_detector_area_resol_mean 10.3829
_diffrn_detector_type Atlas
_diffrn_measured_fraction_theta_full 0.998
_diffrn_measured_fraction_theta_max 0.996
_diffrn_measurement_details
;
#__ type_ start__ end____ width___ exp.time_
  1 omega  -43.00   28.00   1.0000   14.0000
omega____ theta____ kappa____ phi______ frames
    -      -41.4354   38.0000   90.0000 71

#__ type_ start__ end____ width___ exp.time_
  2 omega -109.00  -17.00   1.0000   14.0000
omega____ theta____ kappa____ phi______ frames
    -      -41.4354  -38.0000  -90.0000 92

#__ type_ start__ end____ width___ exp.time_
  3 omega   91.00  123.00   1.0000   14.0000
omega____ theta____ kappa____ phi______ frames
    -       41.4354  178.0000  150.0000 32

#__ type_ start__ end____ width___ exp.time_
  4 omega   74.00  121.00   1.0000   14.0000
omega____ theta____ kappa____ phi______ frames
    -       41.4354  178.0000    0.0000 47

#__ type_ start__ end____ width___ exp.time_
  5 omega   88.00  117.00   1.0000  186.0000
omega____ theta____ kappa____ phi______ frames
    -      112.0000   45.0000  120.0000 29

#__ type_ start__ end____ width___ exp.time_
  6 omega   53.00   91.00   1.0000  186.0000
omega____ theta____ kappa____ phi______ frames
    -      112.0000  -30.0000   60.0000 38

#__ type_ start__ end____ width___ exp.time_
  7 omega   40.00   66.00   1.0000  186.0000
omega____ theta____ kappa____ phi______ frames
    -      112.0000  -30.0000 -120.0000 26

#__ type_ start__ end____ width___ exp.time_
  8 omega   62.00   91.00   1.0000  186.0000
omega____ theta____ kappa____ phi______ frames
    -      112.0000  -30.0000 -180.0000 29

#__ type_ start__ end____ width___ exp.time_
  9 omega   38.00   69.00   1.0000  186.0000
omega____ theta____ kappa____ phi______ frames
    -      112.0000  -30.0000  -60.0000 31

#__ type_ start__ end____ width___ exp.time_
 10 omega   42.00   90.00   1.0000  186.0000
omega____ theta____ kappa____ phi______ frames
    -      112.0000  -45.0000 -120.0000 48

#__ type_ start__ end____ width___ exp.time_
 11 omega   76.00  119.00   1.0000  186.0000
omega____ theta____ kappa____ phi______ frames
    -      112.0000 -125.0000    0.0000 43

#__ type_ start__ end____ width___ exp.time_
 12 omega  132.00  175.00   1.0000  186.0000
omega____ theta____ kappa____ phi______ frames
    -      112.0000   45.0000  120.0000 43

#__ type_ start__ end____ width___ exp.time_
 13 omega   50.00   93.00   1.0000  186.0000
omega____ theta____ kappa____ phi______ frames
    -      112.0000  -45.0000  -30.0000 43

#__ type_ start__ end____ width___ exp.time_
 14 omega   99.00  162.00   1.0000  186.0000
omega____ theta____ kappa____ phi______ frames
    -      112.0000  125.0000    0.0000 63

#__ type_ start__ end____ width___ exp.time_
 15 omega   69.00   96.00   1.0000  186.0000
omega____ theta____ kappa____ phi______ frames
    -      112.0000  -45.0000    0.0000 27

#__ type_ start__ end____ width___ exp.time_
 16 omega   46.00   90.00   1.0000  186.0000
omega____ theta____ kappa____ phi______ frames
    -      112.0000  -95.0000  150.0000 44

#__ type_ start__ end____ width___ exp.time_
 17 omega   41.00   76.00   1.0000  186.0000
omega____ theta____ kappa____ phi______ frames
    -      112.0000  -30.0000    0.0000 35

#__ type_ start__ end____ width___ exp.time_
 18 omega   55.00   96.00   1.0000  186.0000
omega____ theta____ kappa____ phi______ frames
    -      112.0000  -95.0000  -90.0000 41
;
_diffrn_measurement_device 'four-circle diffractometer'
_diffrn_measurement_device_type 'SuperNova, Dual, Cu at zero, Atlas'
_diffrn_measurement_method '\w scans'
_diffrn_orient_matrix_UB_11 -0.0629751000
_diffrn_orient_matrix_UB_12 0.0274968000
_diffrn_orient_matrix_UB_13 0.0853278000
_diffrn_orient_matrix_UB_21 -0.1023028000
_diffrn_orient_matrix_UB_22 0.0272859000
_diffrn_orient_matrix_UB_23 -0.1294780000
_diffrn_orient_matrix_UB_31 -0.1332656000
_diffrn_orient_matrix_UB_32 -0.0338923000
_diffrn_orient_matrix_UB_33 -0.0351631000
_diffrn_radiation_monochromator mirror
_diffrn_radiation_probe x-ray
_diffrn_radiation_type CuK\a
_diffrn_radiation_wavelength 1.54184
_diffrn_reflns_av_R_equivalents 0.0360
_diffrn_reflns_av_unetI/netI 0.0452
_diffrn_reflns_Laue_measured_fraction_full 0.998
_diffrn_reflns_Laue_measured_fraction_max 0.996
_diffrn_reflns_limit_h_max 11
_diffrn_reflns_limit_h_min -8
_diffrn_reflns_limit_k_max 36
_diffrn_reflns_limit_k_min -26
_diffrn_reflns_limit_l_max 13
_diffrn_reflns_limit_l_min -13
_diffrn_reflns_number 11658
_diffrn_reflns_point_group_measured_fraction_full 0.998
_diffrn_reflns_point_group_measured_fraction_max 0.996
_diffrn_reflns_theta_full 67.684
_diffrn_reflns_theta_max 69.994
_diffrn_reflns_theta_min 2.953
_diffrn_source 'sealed X-ray tube'
_diffrn_source_type 'SuperNova (Cu) X-ray Source'
_exptl_absorpt_coefficient_mu 2.109
_exptl_absorpt_correction_T_max 1.00000
_exptl_absorpt_correction_T_min 0.65438
_exptl_absorpt_correction_type multi-scan
_exptl_absorpt_process_details
;
CrysAlisPro, Agilent Technologies,
Version 1.171.37.35 (release 13-08-2014 CrysAlis171 .NET)
(compiled Aug 13 2014,18:06:01)
Empirical absorption correction using spherical harmonics,
 implemented in SCALE3 ABSPACK scaling algorithm.
;
_exptl_crystal_colour red
_exptl_crystal_colour_primary red
_exptl_crystal_density_diffrn 1.495
_exptl_crystal_description needle
_exptl_crystal_F_000 1300
_exptl_crystal_size_max 0.25
_exptl_crystal_size_mid 0.1
_exptl_crystal_size_min 0.1
_refine_diff_density_max 1.495
_refine_diff_density_min -0.437
_refine_diff_density_rms 0.103
_refine_ls_extinction_method none
_refine_ls_goodness_of_fit_ref 1.043
_refine_ls_hydrogen_treatment mixed
_refine_ls_matrix_type full
_refine_ls_number_parameters 397
_refine_ls_number_reflns 5235
_refine_ls_number_restraints 2
_refine_ls_restrained_S_all 1.043
_refine_ls_R_factor_all 0.0634
_refine_ls_R_factor_gt 0.0549
_refine_ls_shift/su_max 0.001
_refine_ls_shift/su_mean 0.000
_refine_ls_structure_factor_coef Fsqd
_refine_ls_weighting_details 'w=1/[\s^2^(Fo^2^)+(0.0928P)^2^+1.1003P] where P=(Fo^2^+2Fc^2^)/3'
_refine_ls_weighting_scheme calc
_refine_ls_wR_factor_gt 0.1377
_refine_ls_wR_factor_ref 0.1469
_reflns_Friedel_coverage 0.000
_reflns_number_gt 4459
_reflns_number_total 5235
_reflns_threshold_expression 'I > 2\s(I)'
_cod_data_source_file c7nj03526h2.cif
_cod_data_source_block 103-245-2794_1
_cod_original_cell_volume 2773.2(3)
_cod_database_code 7056680
_chemical_oxdiff_formula 'C28 N6 O2 Ni H14'
_shelx_space_group_comment
;
The symmetry employed for this shelxl refinement is uniquely defined
by the following loop, which should always be used as a source of
symmetry information in preference to the above space-group names.
They are only intended as comments.
;
_reflns_odcompleteness_completeness 99.45
_reflns_odcompleteness_iscentric 1
_reflns_odcompleteness_theta 72.42
_olex2_refinement_description
;
1. Fixed Uiso
 At 1.2 times of:
  All C(H) groups, All C(H,H) groups
 At 1.5 times of:
  All C(H,H,H,H,H,H) groups, All O(H) groups
2. Restrained distances
 O1-H1B
 1 with sigma of 0.05
 O1-H1B
 1 with sigma of 0.05
3. Others
 Sof(H71D)=Sof(H71E)=Sof(H71F)=Sof(H12D)=Sof(H12E)=Sof(H12F)=Sof(S6)=1-FVAR(1)
 Sof(S1)=Sof(H71A)=Sof(H71B)=Sof(H71C)=Sof(H12A)=Sof(H12B)=Sof(H12C)=FVAR(1)
 Sof(O1)=Sof(H1A)=Sof(H1B)=FVAR(2)
4.a Free rotating group:
 O1(H1A)
4.b Secondary CH2 refined with riding coordinates:
 C95(H95A,H95B), C102(H10A,H10B)
4.c Me refined with riding coordinates:
 C71(H71A,H71B,H71C), C71(H71D,H71E,H71F), C125(H12A,H12B,H12C), C125(H12D,
 H12E,H12F)
4.d Aromatic/amide H refined with riding coordinates:
 C5(H5), C18(H18), C33(H33), C47(H47), C57(H57), C68(H68), C73(H73), C76(H76),
 C85(H85), C90(H90), C92(H92), C93(H93), C98(H98), C100(H100), C108(H108),
 C115(H115), C117(H117), C121(H121)
;
_shelx_shelxl_version_number 2014/7
_olex2_submission_special_instructions 'No special instructions were received'

loop_
_space_group_symop_operation_xyz
'x, y, z'
'-x, y+1/2, -z+1/2'
'-x, -y, -z'
'x, -y-1/2, z-1/2'

loop_
_atom_site_label
_atom_site_type_symbol
_atom_site_fract_x
_atom_site_fract_y
_atom_site_fract_z
_atom_site_U_iso_or_equiv
_atom_site_adp_type
_atom_site_occupancy
_atom_site_site_symmetry_order
_atom_site_calc_flag
_atom_site_refinement_flags_posn
_atom_site_refinement_flags_occupancy
_atom_site_disorder_assembly
_atom_site_disorder_group
Ni2 Ni 0.37877(4) -0.03162(2) 1.02924(4) 0.02117(15) Uani 1 1 d . . . .
O5 O 0.42132(19) -0.06749(5) 0.91083(17) 0.0227(3) Uani 1 1 d . . . .
O10 O 0.2026(2) -0.01479(6) 0.87183(17) 0.0249(3) Uani 1 1 d . . . .
N1 N 0.8893(2) -0.19368(6) 1.0356(2) 0.0225(4) Uani 1 1 d . . . .
N10 N 0.8926(2) -0.21448(6) 0.9351(2) 0.0234(4) Uani 1 1 d . . . .
N12 N -0.2427(3) 0.13344(7) 0.8936(2) 0.0290(4) Uani 1 1 d . . . .
N16 N 0.5588(2) -0.04732(6) 1.1839(2) 0.0223(4) Uani 1 1 d . . . .
N19 N 0.3321(2) 0.00361(6) 1.1468(2) 0.0241(4) Uani 1 1 d . . . .
N21 N -0.2456(3) 0.11483(7) 0.7880(2) 0.0281(4) Uani 1 1 d . . . .
C5 C 0.2167(3) 0.03106(7) 1.1131(3) 0.0265(5) Uani 1 1 d . . . .
H5 H 0.2074 0.0464 1.1841 0.032 Uiso 1 1 calc R . . .
C7 C 1.0141(3) -0.24707(7) 0.9749(2) 0.0221(4) Uani 1 1 d . . . .
C10 C 0.6465(3) -0.10565(7) 1.0810(2) 0.0215(4) Uani 1 1 d . . . .
C13 C 0.7682(3) -0.16180(7) 0.9976(2) 0.0220(4) Uani 1 1 d . . . .
C18 C 1.0080(3) -0.27462(7) 0.8685(2) 0.0236(5) Uani 1 1 d . . . .
H18 H 0.9290 -0.2709 0.7796 0.028 Uiso 1 1 calc R . . .
C26 C 0.1014(3) 0.03976(8) 0.9745(3) 0.0254(5) Uani 1 1 d . . . .
C28 C 0.5325(3) -0.09665(7) 0.9437(2) 0.0217(4) Uani 1 1 d . . . .
C33 C 1.1346(3) -0.25283(8) 1.1078(2) 0.0239(5) Uani 1 1 d . . . .
H33 H 1.1403 -0.2345 1.1794 0.029 Uiso 1 1 calc R . . .
C47 C 0.7608(3) -0.13823(7) 1.1050(2) 0.0215(4) Uani 1 1 d . . . .
H47 H 0.8334 -0.1442 1.1952 0.026 Uiso 1 1 calc R . . .
C49 C 0.1025(3) 0.01634(7) 0.8596(3) 0.0245(5) Uani 1 1 d . . . .
C55 C -0.3628(3) 0.16623(8) 0.8639(3) 0.0276(5) Uani 1 1 d . . . .
C57 C 0.6573(3) -0.15236(7) 0.8613(2) 0.0238(5) Uani 1 1 d . . . .
H57 H 0.6614 -0.1678 0.7882 0.029 Uiso 1 1 calc R . . .
C68 C 1.1194(3) -0.30765(8) 0.8947(3) 0.0247(5) Uani 1 1 d . . . .
H68 H 1.1140 -0.3261 0.8234 0.030 Uiso 1 1 calc R . . .
C73 C 0.5435(3) -0.12078(7) 0.8347(2) 0.0225(4) Uani 1 1 d . . . .
H73 H 0.4725 -0.1151 0.7439 0.027 Uiso 1 1 calc R . . .
C76 C 1.2383(3) -0.31337(7) 1.0261(3) 0.0247(5) Uani 1 1 d . . . .
H76 H 1.3130 -0.3354 1.0431 0.030 Uiso 1 1 calc R . . .
C85 C 1.2454(3) -0.28582(8) 1.1328(2) 0.0247(5) Uani 1 1 d . . . .
H85 H 1.3249 -0.2896 1.2214 0.030 Uiso 1 1 calc R . . .
C90 C -0.0129(3) 0.07214(8) 0.9516(3) 0.0272(5) Uani 1 1 d . . . .
H90 H -0.0141 0.0869 1.0269 0.033 Uiso 1 1 calc R . . .
C92 C -0.1215(3) 0.06095(8) 0.7061(3) 0.0288(5) Uani 1 1 d . . . .
H92 H -0.1935 0.0685 0.6171 0.035 Uiso 1 1 calc R . . .
C93 C -0.5778(3) 0.23230(8) 0.8378(3) 0.0278(5) Uani 1 1 d . . . .
H93 H -0.6500 0.2543 0.8296 0.033 Uiso 1 1 calc R . . .
C95 C 0.5952(3) -0.01665(8) 1.3011(3) 0.0260(5) Uani 1 1 d . . . .
H95A H 0.6524 0.0091 1.2934 0.031 Uiso 1 1 calc R . . .
H95B H 0.6575 -0.0317 1.3878 0.031 Uiso 1 1 calc R . . .
C98 C 0.6552(3) -0.07901(7) 1.1947(2) 0.0227(5) Uani 1 1 d . . . .
H98 H 0.7351 -0.0849 1.2817 0.027 Uiso 1 1 calc R . . .
C100 C -0.0119(3) 0.02820(8) 0.7257(3) 0.0283(5) Uani 1 1 d . . . .
H100 H -0.0130 0.0135 0.6493 0.034 Uiso 1 1 calc R . . .
C102 C 0.4392(3) -0.00244(8) 1.2940(3) 0.0282(5) Uani 1 1 d . . . .
H10A H 0.3998 -0.0252 1.3345 0.034 Uiso 1 1 calc R . . .
H10B H 0.4502 0.0253 1.3440 0.034 Uiso 1 1 calc R . . .
C103 C -0.1246(3) 0.08292(8) 0.8197(3) 0.0268(5) Uani 1 1 d . . . .
C108 C -0.4716(3) 0.18012(9) 0.7330(3) 0.0319(5) Uani 1 1 d . . . .
H108 H -0.4719 0.1673 0.6544 0.038 Uiso 1 1 calc R . . .
C115 C -0.4696(3) 0.21885(8) 0.9671(3) 0.0298(5) Uani 1 1 d . . . .
H115 H -0.4687 0.2320 1.0455 0.036 Uiso 1 1 calc R . . .
C117 C -0.3620(3) 0.18565(9) 0.9806(3) 0.0293(5) Uani 1 1 d . . . .
H117 H -0.2896 0.1766 1.0678 0.035 Uiso 1 1 calc R . . .
C121 C -0.5794(3) 0.21322(9) 0.7207(3) 0.0304(5) Uani 1 1 d . . . .
H121 H -0.6522 0.2224 0.6338 0.036 Uiso 1 1 calc R . . .
S1 S -0.08237(14) -0.10872(4) 0.67895(12) 0.0348(4) Uani 0.591(4) 1 d . P A 1
O3 O -0.2070(3) -0.08017(8) 0.5855(3) 0.0585(7) Uani 1 1 d . . . .
C71 C 0.0883(4) -0.09888(13) 0.6610(5) 0.0647(12) Uani 1 1 d . . . .
H71A H 0.1699 -0.1179 0.7231 0.097 Uiso 0.591(4) 1 calc R P A 1
H71B H 0.0700 -0.1052 0.5678 0.097 Uiso 0.591(4) 1 calc R P A 1
H71C H 0.1187 -0.0682 0.6822 0.097 Uiso 0.591(4) 1 calc R P A 1
H71D H 0.1524 -0.1215 0.6487 0.097 Uiso 0.409(4) 1 calc R P A 2
H71E H 0.1065 -0.0708 0.6276 0.097 Uiso 0.409(4) 1 calc R P A 2
H71F H 0.1138 -0.0963 0.7572 0.097 Uiso 0.409(4) 1 calc R P A 2
C125 C -0.1207(6) -0.16412(13) 0.6279(6) 0.0733(14) Uani 1 1 d . . . .
H12A H -0.0376 -0.1826 0.6905 0.110 Uiso 0.591(4) 1 calc R P A 1
H12B H -0.2168 -0.1731 0.6286 0.110 Uiso 0.591(4) 1 calc R P A 1
H12C H -0.1291 -0.1674 0.5364 0.110 Uiso 0.591(4) 1 calc R P A 1
H12D H -0.0505 -0.1844 0.6149 0.110 Uiso 0.409(4) 1 calc R P A 2
H12E H -0.0954 -0.1624 0.7243 0.110 Uiso 0.409(4) 1 calc R P A 2
H12F H -0.2256 -0.1747 0.5776 0.110 Uiso 0.409(4) 1 calc R P A 2
S6 S -0.1047(2) -0.11340(6) 0.57026(17) 0.0374(6) Uani 0.409(4) 1 d . P A 2
O1 O -0.5193(3) -0.09998(8) 0.5101(2) 0.0322(8) Uani 0.803(9) 1 d D P . .
H1A H -0.5728 -0.1030 0.4235 0.048 Uiso 0.803(9) 1 d G P . .
H1B H -0.418(4) -0.0931(16) 0.525(5) 0.041(12) Uiso 0.803(9) 1 d D P . .

loop_
_atom_site_aniso_label
_atom_site_aniso_U_11
_atom_site_aniso_U_22
_atom_site_aniso_U_33
_atom_site_aniso_U_23
_atom_site_aniso_U_13
_atom_site_aniso_U_12
Ni2 0.0277(2) 0.0135(2) 0.0245(2) -0.00028(13) 0.01348(18) 0.00110(14)
O5 0.0275(8) 0.0160(7) 0.0245(8) 0.0005(6) 0.0113(6) 0.0021(6)
O10 0.0278(8) 0.0198(8) 0.0285(8) 0.0005(6) 0.0135(7) 0.0041(6)
N1 0.0273(10) 0.0149(9) 0.0268(10) 0.0002(7) 0.0134(8) -0.0014(7)
N10 0.0275(10) 0.0160(9) 0.0271(10) -0.0018(7) 0.0122(8) -0.0002(7)
N12 0.0340(11) 0.0238(10) 0.0309(11) 0.0025(8) 0.0160(9) -0.0019(8)
N16 0.0294(10) 0.0158(9) 0.0221(9) 0.0006(7) 0.0116(8) 0.0003(7)
N19 0.0306(10) 0.0147(9) 0.0302(10) -0.0016(7) 0.0162(8) -0.0035(7)
N21 0.0334(11) 0.0199(9) 0.0335(11) 0.0021(8) 0.0169(9) -0.0025(8)
C5 0.0383(13) 0.0142(10) 0.0369(13) -0.0041(9) 0.0255(11) -0.0044(9)
C7 0.0276(11) 0.0146(10) 0.0274(11) 0.0011(8) 0.0151(9) -0.0015(8)
C10 0.0284(11) 0.0131(10) 0.0259(11) 0.0000(8) 0.0146(9) -0.0032(8)
C13 0.0280(11) 0.0126(10) 0.0276(11) 0.0000(8) 0.0143(9) -0.0024(8)
C18 0.0290(11) 0.0175(10) 0.0238(11) 0.0002(8) 0.0112(9) 0.0002(8)
C26 0.0306(12) 0.0141(10) 0.0372(13) 0.0016(9) 0.0200(10) -0.0020(9)
C28 0.0280(11) 0.0132(9) 0.0264(11) 0.0010(8) 0.0142(9) -0.0018(8)
C33 0.0308(12) 0.0182(10) 0.0268(11) -0.0021(8) 0.0165(10) -0.0031(9)
C47 0.0261(11) 0.0148(10) 0.0236(11) 0.0019(8) 0.0108(9) -0.0018(8)
C49 0.0296(12) 0.0132(10) 0.0353(12) 0.0029(9) 0.0186(10) -0.0018(8)
C55 0.0288(12) 0.0165(10) 0.0411(13) 0.0040(9) 0.0187(11) -0.0002(9)
C57 0.0316(12) 0.0155(10) 0.0276(11) -0.0038(8) 0.0158(10) -0.0023(8)
C68 0.0319(12) 0.0165(10) 0.0289(11) -0.0014(8) 0.0162(10) 0.0007(9)
C73 0.0262(11) 0.0174(10) 0.0239(11) -0.0003(8) 0.0110(9) -0.0002(8)
C76 0.0305(12) 0.0152(10) 0.0313(12) 0.0032(9) 0.0163(10) 0.0023(8)
C85 0.0275(11) 0.0239(11) 0.0224(11) 0.0033(9) 0.0107(9) -0.0002(9)
C90 0.0340(13) 0.0146(10) 0.0410(14) -0.0012(9) 0.0240(11) -0.0025(9)
C92 0.0298(12) 0.0212(11) 0.0353(13) 0.0045(9) 0.0141(10) -0.0005(9)
C93 0.0311(12) 0.0158(10) 0.0399(13) 0.0023(9) 0.0187(11) 0.0010(9)
C95 0.0357(13) 0.0180(11) 0.0259(11) -0.0035(9) 0.0151(10) -0.0028(9)
C98 0.0291(11) 0.0164(10) 0.0242(11) 0.0015(8) 0.0130(9) -0.0015(8)
C100 0.0311(12) 0.0209(11) 0.0352(13) 0.0006(9) 0.0167(10) -0.0005(9)
C102 0.0388(13) 0.0213(11) 0.0291(12) -0.0031(9) 0.0191(11) -0.0003(9)
C103 0.0288(12) 0.0151(10) 0.0394(13) 0.0057(9) 0.0176(10) -0.0008(9)
C108 0.0372(13) 0.0260(12) 0.0377(13) -0.0037(10) 0.0211(11) -0.0004(10)
C115 0.0357(13) 0.0223(11) 0.0369(13) 0.0016(10) 0.0209(11) -0.0005(10)
C117 0.0304(12) 0.0228(12) 0.0346(13) 0.0079(9) 0.0143(10) 0.0019(9)
C121 0.0298(12) 0.0278(13) 0.0327(13) 0.0043(10) 0.0129(10) 0.0035(10)
S1 0.0377(6) 0.0336(6) 0.0299(7) -0.0082(4) 0.0121(5) 0.0085(4)
O3 0.0364(12) 0.0361(12) 0.092(2) 0.0173(12) 0.0176(12) 0.0068(9)
C71 0.0388(17) 0.0457(19) 0.101(3) -0.034(2) 0.0231(19) -0.0041(14)
C125 0.089(3) 0.0364(18) 0.126(4) 0.008(2) 0.076(3) 0.0085(18)
S6 0.0384(10) 0.0393(10) 0.0288(10) 0.0049(6) 0.0096(7) -0.0025(7)
O1 0.0369(14) 0.0322(13) 0.0266(12) -0.0031(9) 0.0132(10) -0.0018(9)

loop_
_atom_type_symbol
_atom_type_description
_atom_type_scat_dispersion_real
_atom_type_scat_dispersion_imag
_atom_type_scat_source
C C 0.0181 0.0091 'International Tables Vol C Tables 4.2.6.8 and 6.1.1.4'
H H 0.0000 0.0000 'International Tables Vol C Tables 4.2.6.8 and 6.1.1.4'
N N 0.0311 0.0180 'International Tables Vol C Tables 4.2.6.8 and 6.1.1.4'
Ni Ni -3.0029 0.5091 'International Tables Vol C Tables 4.2.6.8 and 6.1.1.4'
O O 0.0492 0.0322 'International Tables Vol C Tables 4.2.6.8 and 6.1.1.4'
S S 0.3331 0.5567 'International Tables Vol C Tables 4.2.6.8 and 6.1.1.4'

loop_
_geom_angle_atom_site_label_1
_geom_angle_atom_site_label_2
_geom_angle_atom_site_label_3
_geom_angle
O5 Ni2 O10 84.98(7)
O5 Ni2 N16 94.31(8)
O5 Ni2 N19 178.72(8)
N16 Ni2 O10 177.98(8)
N19 Ni2 O10 94.41(9)
N19 Ni2 N16 86.33(9)
C28 O5 Ni2 127.24(15)
C49 O10 Ni2 128.12(16)
N10 N1 C13 114.25(19)
N1 N10 C7 113.73(19)
N21 N12 C55 113.8(2)
C95 N16 Ni2 112.90(15)
C98 N16 Ni2 127.62(17)
C98 N16 C95 119.3(2)
C5 N19 Ni2 127.09(18)
C5 N19 C102 118.9(2)
C102 N19 Ni2 113.96(16)
N12 N21 C103 112.8(2)
N19 C5 H5 117.4
N19 C5 C26 125.2(2)
C26 C5 H5 117.4
C18 C7 N10 114.9(2)
C18 C7 C33 119.2(2)
C33 C7 N10 125.8(2)
C28 C10 C98 120.9(2)
C47 C10 C28 120.1(2)
C47 C10 C98 118.8(2)
C47 C13 N1 116.0(2)
C47 C13 C57 118.6(2)
C57 C13 N1 125.5(2)
C7 C18 H18 119.9
C68 C18 C7 120.2(2)
C68 C18 H18 119.9
C49 C26 C5 121.3(2)
C90 C26 C5 119.4(2)
C90 C26 C49 119.3(2)
O5 C28 C10 124.8(2)
O5 C28 C73 117.7(2)
C73 C28 C10 117.4(2)
C7 C33 H33 119.9
C85 C33 C7 120.1(2)
C85 C33 H33 119.9
C10 C47 H47 119.3
C13 C47 C10 121.5(2)
C13 C47 H47 119.3
O10 C49 C26 123.4(2)
O10 C49 C100 119.0(2)
C100 C49 C26 117.6(2)
C108 C55 N12 126.5(2)
C117 C55 N12 113.6(2)
C117 C55 C108 119.9(2)
C13 C57 H57 119.4
C73 C57 C13 121.2(2)
C73 C57 H57 119.4
C18 C68 H68 119.7
C76 C68 C18 120.5(2)
C76 C68 H68 119.7
C28 C73 H73 119.4
C57 C73 C28 121.2(2)
C57 C73 H73 119.4
C68 C76 H76 120.2
C68 C76 C85 119.5(2)
C85 C76 H76 120.2
C33 C85 C76 120.4(2)
C33 C85 H85 119.8
C76 C85 H85 119.8
C26 C90 H90 119.0
C103 C90 C26 122.1(2)
C103 C90 H90 119.0
C100 C92 H92 119.8
C100 C92 C103 120.3(2)
C103 C92 H92 119.8
C115 C93 H93 119.8
C121 C93 H93 119.8
C121 C93 C115 120.3(2)
N16 C95 H95A 110.5
N16 C95 H95B 110.5
N16 C95 C102 105.9(2)
H95A C95 H95B 108.7
C102 C95 H95A 110.5
C102 C95 H95B 110.5
N16 C98 C10 124.1(2)
N16 C98 H98 118.0
C10 C98 H98 118.0
C49 C100 H100 119.1
C92 C100 C49 121.7(2)
C92 C100 H100 119.1
N19 C102 C95 106.87(19)
N19 C102 H10A 110.3
N19 C102 H10B 110.3
C95 C102 H10A 110.3
C95 C102 H10B 110.3
H10A C102 H10B 108.6
C90 C103 N21 125.5(2)
C90 C103 C92 118.9(2)
C92 C103 N21 115.6(2)
C55 C108 H108 120.1
C121 C108 C55 119.9(2)
C121 C108 H108 120.1
C93 C115 H115 119.8
C93 C115 C117 120.3(2)
C117 C115 H115 119.8
C55 C117 C115 119.8(2)
C55 C117 H117 120.1
C115 C117 H117 120.1
C93 C121 C108 119.8(2)
C93 C121 H121 120.1
C108 C121 H121 120.1
O3 S1 C71 110.1(2)
O3 S1 C125 110.3(2)
C125 S1 C71 101.71(19)
S1 C71 H71A 109.5
S1 C71 H71B 109.5
S1 C71 H71C 109.5
H71A C71 H71B 109.5
H71A C71 H71C 109.5
H71B C71 H71C 109.5
H71D C71 H71E 109.5
H71D C71 H71F 109.5
H71E C71 H71F 109.5
S6 C71 H71D 109.5
S6 C71 H71E 109.5
S6 C71 H71F 109.5
S1 C125 H12A 109.5
S1 C125 H12B 109.5
S1 C125 H12C 109.5
H12A C125 H12B 109.5
H12A C125 H12C 109.5
H12B C125 H12C 109.5
H12D C125 H12E 109.5
H12D C125 H12F 109.5
H12E C125 H12F 109.5
S6 C125 H12D 109.5
S6 C125 H12E 109.5
S6 C125 H12F 109.5
O3 S6 C71 111.69(19)
O3 S6 C125 113.7(2)
C125 S6 C71 105.6(3)
H1A O1 H1B 106.8

loop_
_geom_bond_atom_site_label_1
_geom_bond_atom_site_label_2
_geom_bond_distance
Ni2 O5 1.8461(16)
Ni2 O10 1.8596(17)
Ni2 N16 1.855(2)
Ni2 N19 1.849(2)
O5 C28 1.298(3)
O10 C49 1.301(3)
N1 N10 1.263(3)
N1 C13 1.415(3)
N10 C7 1.430(3)
N12 N21 1.257(3)
N12 C55 1.436(3)
N16 C95 1.475(3)
N16 C98 1.292(3)
N19 C5 1.294(3)
N19 C102 1.474(3)
N21 C103 1.421(3)
C5 H5 0.9300
C5 C26 1.438(4)
C7 C18 1.394(3)
C7 C33 1.400(4)
C10 C28 1.426(3)
C10 C47 1.401(3)
C10 C98 1.435(3)
C13 C47 1.385(3)
C13 C57 1.412(4)
C18 H18 0.9300
C18 C68 1.388(3)
C26 C49 1.428(4)
C26 C90 1.399(3)
C28 C73 1.423(3)
C33 H33 0.9300
C33 C85 1.385(3)
C47 H47 0.9300
C49 C100 1.421(4)
C55 C108 1.399(4)
C55 C117 1.383(4)
C57 H57 0.9300
C57 C73 1.373(3)
C68 H68 0.9300
C68 C76 1.384(4)
C73 H73 0.9300
C76 H76 0.9300
C76 C85 1.393(3)
C85 H85 0.9300
C90 H90 0.9300
C90 C103 1.390(4)
C92 H92 0.9300
C92 C100 1.382(4)
C92 C103 1.403(4)
C93 H93 0.9300
C93 C115 1.381(4)
C93 C121 1.381(4)
C95 H95A 0.9700
C95 H95B 0.9700
C95 C102 1.520(4)
C98 H98 0.9300
C100 H100 0.9300
C102 H10A 0.9700
C102 H10B 0.9700
C108 H108 0.9300
C108 C121 1.394(4)
C115 H115 0.9300
C115 C117 1.392(4)
C117 H117 0.9300
C121 H121 0.9300
S1 O3 1.452(3)
S1 C71 1.752(4)
S1 C125 1.735(4)
O3 S6 1.454(3)
C71 H71A 0.9600
C71 H71B 0.9600
C71 H71C 0.9600
C71 H71D 0.9600
C71 H71E 0.9600
C71 H71F 0.9600
C71 S6 1.722(4)
C125 H12A 0.9600
C125 H12B 0.9600
C125 H12C 0.9600
C125 H12D 0.9600
C125 H12E 0.9600
C125 H12F 0.9600
C125 S6 1.673(4)
O1 H1A 0.8499
O1 H1B 0.93(3)

loop_
_geom_torsion_atom_site_label_1
_geom_torsion_atom_site_label_2
_geom_torsion_atom_site_label_3
_geom_torsion_atom_site_label_4
_geom_torsion
Ni2 O5 C28 C10 -1.4(3)
Ni2 O5 C28 C73 179.95(15)
Ni2 O10 C49 C26 -8.6(3)
Ni2 O10 C49 C100 171.01(16)
Ni2 N16 C95 C102 35.1(2)
Ni2 N16 C98 C10 6.4(3)
Ni2 N19 C5 C26 -0.6(3)
Ni2 N19 C102 C95 28.2(2)
O5 Ni2 O10 C49 -172.67(19)
O5 Ni2 N16 C95 164.51(15)
O5 Ni2 N16 C98 -10.6(2)
O5 C28 C73 C57 -179.6(2)
O10 Ni2 O5 C28 -173.76(19)
O10 Ni2 N19 C5 -3.8(2)
O10 Ni2 N19 C102 174.43(16)
O10 C49 C100 C92 179.9(2)
N1 N10 C7 C18 171.81(19)
N1 N10 C7 C33 -8.7(3)
N1 C13 C47 C10 179.80(19)
N1 C13 C57 C73 179.9(2)
N10 N1 C13 C47 -179.91(19)
N10 N1 C13 C57 -0.2(3)
N10 C7 C18 C68 -179.7(2)
N10 C7 C33 C85 179.9(2)
N12 N21 C103 C90 0.3(3)
N12 N21 C103 C92 -180.0(2)
N12 C55 C108 C121 -178.5(2)
N12 C55 C117 C115 178.4(2)
N16 Ni2 O5 C28 8.14(19)
N16 Ni2 N19 C5 174.3(2)
N16 Ni2 N19 C102 -7.45(17)
N16 C95 C102 N19 -38.8(2)
N19 Ni2 O10 C49 8.5(2)
N19 Ni2 N16 C95 -16.60(16)
N19 Ni2 N16 C98 168.3(2)
N19 C5 C26 C49 2.7(4)
N19 C5 C26 C90 -176.5(2)
N21 N12 C55 C108 -3.7(4)
N21 N12 C55 C117 178.2(2)
C5 N19 C102 C95 -153.4(2)
C5 C26 C49 O10 2.0(3)
C5 C26 C49 C100 -177.6(2)
C5 C26 C90 C103 178.2(2)
C7 C18 C68 C76 -0.6(3)
C7 C33 C85 C76 0.3(3)
C10 C28 C73 C57 1.7(3)
C13 N1 N10 C7 -179.10(17)
C13 C57 C73 C28 -0.5(3)
C18 C7 C33 C85 -0.6(3)
C18 C68 C76 C85 0.4(4)
C26 C49 C100 C92 -0.4(3)
C26 C90 C103 N21 179.0(2)
C26 C90 C103 C92 -0.7(4)
C28 C10 C47 C13 1.2(3)
C28 C10 C98 N16 3.7(3)
C33 C7 C18 C68 0.7(3)
C47 C10 C28 O5 179.4(2)
C47 C10 C28 C73 -2.0(3)
C47 C10 C98 N16 178.1(2)
C47 C13 C57 C73 -0.5(3)
C49 C26 C90 C103 -1.1(3)
C55 N12 N21 C103 179.29(19)
C55 C108 C121 C93 0.3(4)
C57 C13 C47 C10 0.1(3)
C68 C76 C85 C33 -0.2(3)
C90 C26 C49 O10 -178.7(2)
C90 C26 C49 C100 1.7(3)
C93 C115 C117 C55 0.4(4)
C95 N16 C98 C10 -168.5(2)
C98 N16 C95 C102 -149.3(2)
C98 C10 C28 O5 -6.3(3)
C98 C10 C28 C73 172.3(2)
C98 C10 C47 C13 -173.3(2)
C100 C92 C103 N21 -177.8(2)
C100 C92 C103 C90 2.0(4)
C102 N19 C5 C26 -178.8(2)
C103 C92 C100 C49 -1.4(4)
C108 C55 C117 C115 0.2(4)
C115 C93 C121 C108 0.2(4)
C117 C55 C108 C121 -0.5(4)
C121 C93 C115 C117 -0.6(4)
